data_4120647
loop_
_publ_author_name
'Adriaenssens, Louis'
'Gil-Ram\'irez, Guzm\'an'
'Frontera, Antonio'
'Qui\~nonero, David'
'Escudero-Ad\'an, Eduardo C'
'Ballester, Pablo'

_publ_section_title
;
 Thermodynamic Characterization of Halide-\p Interactions in Solution
 Using &quot;Two-Wall&quot; Aryl Extended Calix[4]pyrroles as Model
 System.
;
_journal_issue 8
_journal_name_full 'Journal of the American Chemical Society'
_journal_page_first 3208
_journal_paper_doi 10.1021/ja412098v
_journal_volume 136
_journal_year 2014
_chemical_formula_sum 'C38 H40 N4'
_chemical_formula_weight 552.74
_chemical_name_systematic
; 
 ? 
;
_space_group_IT_number 14
_symmetry_cell_setting monoclinic
_symmetry_space_group_name_Hall '-P 2ybc'
_symmetry_space_group_name_H-M 'P 1 21/c 1'
_atom_sites_solution_hydrogens geom
_atom_sites_solution_primary direct
_atom_sites_solution_secondary difmap
_audit_creation_method SHELXL-97
_cell_angle_alpha 90.00
_cell_angle_beta 98.988(5)
_cell_angle_gamma 90.00
_cell_formula_units_Z 4
_cell_length_a 10.8786(10)
_cell_length_b 12.5301(10)
_cell_length_c 22.1389(18)
_cell_measurement_reflns_used 1654
_cell_measurement_temperature 100(2)
_cell_measurement_theta_max 22.39
_cell_measurement_theta_min 2.56
_cell_volume 2980.7(4)
_computing_cell_refinement 'Bruker APEX2 v2011.4-0'
_computing_data_collection 'Bruker APEX2 v2011.4-0'
_computing_data_reduction 'Bruker SAINT V7.60A'
_computing_molecular_graphics 'Bruker SHELXTL'
_computing_publication_material 'Bruker SHELXTL'
_computing_structure_refinement 'SHELXS-97 (Sheldrick, 2008)'
_computing_structure_solution Sir2011
_diffrn_ambient_temperature 100(2)
_diffrn_detector_area_resol_mean 512
_diffrn_detector_type '4K CCD area detector APEX II'
_diffrn_measured_fraction_theta_full 0.994
_diffrn_measured_fraction_theta_max 0.991
_diffrn_measurement_device_type 'Kappa 4-axis goniometer bruker-nonius'
_diffrn_measurement_method
;
 Fullsphere data collection, phi and omega scans
;
_diffrn_measurement_specimen_support 'magnetic support with MicroMount'
_diffrn_radiation_monochromator 'Multilayer Montel 200 mirrors'
_diffrn_radiation_type MoK\a
_diffrn_radiation_wavelength 0.71073
_diffrn_reflns_av_R_equivalents 0.2054
_diffrn_reflns_av_sigmaI/netI 0.1542
_diffrn_reflns_limit_h_max 14
_diffrn_reflns_limit_h_min -14
_diffrn_reflns_limit_k_max 16
_diffrn_reflns_limit_k_min -16
_diffrn_reflns_limit_l_max 29
_diffrn_reflns_limit_l_min -23
_diffrn_reflns_number 39168
_diffrn_reflns_theta_full 25.00
_diffrn_reflns_theta_max 28.29
_diffrn_reflns_theta_min 2.56
_diffrn_source 'Rotating anode X-ray tube'
_diffrn_source_current 70
_diffrn_source_power 50
_diffrn_source_size '3 mm x 0.3 mm fine focus'
_diffrn_source_type 'Bruker-Nonius FR 591'
_exptl_absorpt_coefficient_mu 0.073
_exptl_absorpt_correction_T_max 0.9996
_exptl_absorpt_correction_T_min 0.9928
_exptl_absorpt_correction_type empirical
_exptl_absorpt_process_details
; 
 SADABS Version 2008/1 Bruker-Nonius
 Blessing, Acta Cryst. (1995) A51 33-38
;
_exptl_crystal_colour brown
_exptl_crystal_density_diffrn 1.232
_exptl_crystal_density_method 'not measured'
_exptl_crystal_description Plate
_exptl_crystal_F_000 1184
_exptl_crystal_size_max 0.10
_exptl_crystal_size_mid 0.05
_exptl_crystal_size_min 0.005
_refine_diff_density_max 0.323
_refine_diff_density_min -0.312
_refine_diff_density_rms 0.071
_refine_ls_extinction_method none
_refine_ls_goodness_of_fit_ref 0.999
_refine_ls_hydrogen_treatment noref
_refine_ls_matrix_type full
_refine_ls_number_parameters 385
_refine_ls_number_reflns 7348
_refine_ls_number_restraints 0
_refine_ls_restrained_S_all 0.999
_refine_ls_R_factor_all 0.1686
_refine_ls_R_factor_gt 0.0686
_refine_ls_shift/su_max 0.000
_refine_ls_shift/su_mean 0.000
_refine_ls_structure_factor_coef Fsqd
_refine_ls_weighting_details 'calc w=1/[\s^2^(Fo^2^)+(0.0611P)^2^+0.1194P] where P=(Fo^2^+2Fc^2^)/3'
_refine_ls_weighting_scheme calc
_refine_ls_wR_factor_gt 0.1331
_refine_ls_wR_factor_ref 0.1755
_reflns_number_gt 3655
_reflns_number_total 7348
_reflns_threshold_expression >2sigma(I)
_cod_data_source_file ja412098v_si_004.cif
_cod_data_source_block gg126a2_0m
_cod_depositor_comments
;
The following automatic conversions were performed:

'_symmetry_cell_setting' value 'Monoclinic' changed to 'monoclinic'
according to
/usr/data/users/saulius/automatic-downloads/current/ACS/lib/dictionaries/cif_core.dic
dictionary named 'cif_core.dic' version 2.4.2 from 2011-04-26.

Automatic conversion script
Id: cif_fix_values 2281 2013-09-26 08:29:07Z andrius 
;
_cod_original_sg_symbol_H-M P2(1)/c
_cod_database_code 4120647

loop_
_symmetry_equiv_pos_as_xyz
'x, y, z'
'-x, y+1/2, -z+1/2'
'-x, -y, -z'
'x, -y-1/2, z-1/2'

loop_
_atom_site_label
_atom_site_type_symbol
_atom_site_fract_x
_atom_site_fract_y
_atom_site_fract_z
_atom_site_U_iso_or_equiv
_atom_site_adp_type
_atom_site_occupancy
_atom_site_symmetry_multiplicity
_atom_site_calc_flag
_atom_site_refinement_flags
N1 N 0.24692(19) 0.07231(16) 1.06415(11) 0.0193(5) Uani 1 1 d .
H1 H 0.2987 0.0841 1.0381 0.023 Uiso 1 1 calc R
C1 C 0.2153(2) 0.14651(19) 1.10521(13) 0.0203(6) Uani 1 1 d .
N2 N 0.2050(2) -0.04874(16) 0.92196(11) 0.0201(5) Uani 1 1 d .
H2N H 0.1240 -0.0405 0.9122 0.024 Uiso 1 1 calc R
C2 C 0.1337(2) 0.0974(2) 1.13732(13) 0.0213(6) Uani 1 1 d .
H2 H 0.0959 0.1285 1.1690 0.026 Uiso 1 1 calc R
N3 N 0.20640(19) 0.19921(16) 0.86237(11) 0.0209(5) Uani 1 1 d .
H3N H 0.2770 0.2018 0.8879 0.025 Uiso 1 1 calc R
C3 C 0.1156(2) -0.0076(2) 1.11490(14) 0.0229(6) Uani 1 1 d .
H3 H 0.0630 -0.0596 1.1289 0.027 Uiso 1 1 calc R
N4 N 0.1876(2) 0.32082(16) 1.00420(11) 0.0210(5) Uani 1 1 d .
H4 H 0.1095 0.3122 1.0090 0.025 Uiso 1 1 calc R
C4 C 0.1862(2) -0.02234(19) 1.06972(13) 0.0176(6) Uani 1 1 d .
C5 C 0.1982(2) -0.11910(19) 1.02940(13) 0.0182(6) Uani 1 1 d .
C6 C 0.2697(2) -0.21097(19) 1.06602(13) 0.0198(6) Uani 1 1 d .
C7 C 0.3181(3) -0.2054(2) 1.12641(15) 0.0298(7) Uani 1 1 d .
H7 H 0.3113 -0.1408 1.1481 0.036 Uiso 1 1 calc R
C8 C 0.3779(3) -0.2934(2) 1.15721(16) 0.0386(8) Uani 1 1 d .
H8 H 0.4131 -0.2875 1.1991 0.046 Uiso 1 1 calc R
C9 C 0.3855(3) -0.3886(2) 1.12663(16) 0.0305(7) Uani 1 1 d .
H9 H 0.4242 -0.4489 1.1476 0.037 Uiso 1 1 calc R
C10 C 0.3365(3) -0.3955(2) 1.06549(16) 0.0307(7) Uani 1 1 d .
H10 H 0.3410 -0.4608 1.0442 0.037 Uiso 1 1 calc R
C11 C 0.2809(3) -0.3074(2) 1.03512(15) 0.0268(7) Uani 1 1 d .
H11 H 0.2497 -0.3122 0.9927 0.032 Uiso 1 1 calc R
C12 C 0.0645(2) -0.1578(2) 1.00569(14) 0.0226(6) Uani 1 1 d .
H12A H 0.0172 -0.0999 0.9831 0.034 Uiso 1 1 calc R
H12B H 0.0240 -0.1788 1.0404 0.034 Uiso 1 1 calc R
H12C H 0.0677 -0.2191 0.9785 0.034 Uiso 1 1 calc R
C13 C 0.2645(2) -0.08968(19) 0.97681(13) 0.0186(6) Uani 1 1 d .
C14 C 0.3892(2) -0.0897(2) 0.97375(14) 0.0226(6) Uani 1 1 d .
H14 H 0.4535 -0.1142 1.0047 0.027 Uiso 1 1 calc R
C15 C 0.4058(2) -0.0469(2) 0.91664(14) 0.0229(6) Uani 1 1 d .
H15 H 0.4833 -0.0366 0.9028 0.027 Uiso 1 1 calc R
C16 C 0.2912(2) -0.02265(19) 0.88461(13) 0.0186(6) Uani 1 1 d .
C17 C 0.2537(2) 0.0202(2) 0.82062(13) 0.0203(6) Uani 1 1 d .
C18 C 0.1826(3) -0.0652(2) 0.77921(14) 0.0253(6) Uani 1 1 d .
H18A H 0.2365 -0.1273 0.7770 0.038 Uiso 1 1 calc R
H18B H 0.1576 -0.0358 0.7381 0.038 Uiso 1 1 calc R
H18C H 0.1084 -0.0869 0.7961 0.038 Uiso 1 1 calc R
C19 C 0.3716(3) 0.0515(2) 0.79415(15) 0.0284(7) Uani 1 1 d .
H19A H 0.4169 0.1070 0.8198 0.043 Uiso 1 1 calc R
H19B H 0.3478 0.0787 0.7525 0.043 Uiso 1 1 calc R
H19C H 0.4251 -0.0113 0.7934 0.043 Uiso 1 1 calc R
C20 C 0.1710(2) 0.11691(19) 0.82215(13) 0.0197(6) Uani 1 1 d .
C21 C 0.0566(2) 0.1429(2) 0.79032(14) 0.0223(6) Uani 1 1 d .
H21 H 0.0091 0.1016 0.7590 0.027 Uiso 1 1 calc R
C22 C 0.0218(2) 0.2434(2) 0.81277(14) 0.0240(6) Uani 1 1 d .
H22 H -0.0535 0.2808 0.7994 0.029 Uiso 1 1 calc R
C23 C 0.1161(2) 0.27653(19) 0.85703(14) 0.0211(6) Uani 1 1 d .
C24 C 0.1365(2) 0.3796(2) 0.89349(14) 0.0227(6) Uani 1 1 d .
C25 C 0.1941(3) 0.4653(2) 0.85653(14) 0.0258(7) Uani 1 1 d .
C26 C 0.2384(3) 0.4434(2) 0.80304(15) 0.0275(7) Uani 1 1 d .
H26 H 0.2327 0.3728 0.7872 0.033 Uiso 1 1 calc R
C27 C 0.2919(3) 0.5233(2) 0.77157(16) 0.0343(8) Uani 1 1 d .
H27 H 0.3216 0.5075 0.7344 0.041 Uiso 1 1 calc R
C28 C 0.3009(3) 0.6257(2) 0.79515(17) 0.0395(8) Uani 1 1 d .
H28 H 0.3380 0.6804 0.7743 0.047 Uiso 1 1 calc R
C29 C 0.2566(4) 0.6490(3) 0.84847(18) 0.0474(9) Uani 1 1 d .
H29 H 0.2618 0.7198 0.8641 0.057 Uiso 1 1 calc R
C30 C 0.2045(3) 0.5694(2) 0.87930(16) 0.0410(9) Uani 1 1 d .
H30 H 0.1754 0.5856 0.9165 0.049 Uiso 1 1 calc R
C31 C 0.0086(3) 0.4184(2) 0.90705(15) 0.0289(7) Uani 1 1 d .
H31A H -0.0311 0.3612 0.9273 0.043 Uiso 1 1 calc R
H31B H -0.0445 0.4374 0.8686 0.043 Uiso 1 1 calc R
H31C H 0.0202 0.4810 0.9338 0.043 Uiso 1 1 calc R
C32 C 0.2251(2) 0.35862(19) 0.95155(13) 0.0201(6) Uani 1 1 d .
C33 C 0.3523(2) 0.3605(2) 0.96297(14) 0.0256(7) Uani 1 1 d .
H33 H 0.4053 0.3834 0.9352 0.031 Uiso 1 1 calc R
C34 C 0.3921(3) 0.3226(2) 1.02333(14) 0.0247(6) Uani 1 1 d .
H34 H 0.4759 0.3154 1.0428 0.030 Uiso 1 1 calc R
C35 C 0.2883(2) 0.29827(19) 1.04834(13) 0.0190(6) Uani 1 1 d .
C36 C 0.2706(2) 0.2575(2) 1.11019(13) 0.0206(6) Uani 1 1 d .
C37 C 0.1835(3) 0.3323(2) 1.13917(14) 0.0249(6) Uani 1 1 d .
H37A H 0.2182 0.4046 1.1420 0.037 Uiso 1 1 calc R
H37B H 0.1758 0.3065 1.1802 0.037 Uiso 1 1 calc R
H37C H 0.1013 0.3332 1.1137 0.037 Uiso 1 1 calc R
C38 C 0.3969(2) 0.2550(2) 1.15259(15) 0.0262(6) Uani 1 1 d .
H38A H 0.4546 0.2088 1.1348 0.039 Uiso 1 1 calc R
H38B H 0.3855 0.2271 1.1927 0.039 Uiso 1 1 calc R
H38C H 0.4310 0.3274 1.1573 0.039 Uiso 1 1 calc R

loop_
_atom_site_aniso_label
_atom_site_aniso_U_11
_atom_site_aniso_U_22
_atom_site_aniso_U_33
_atom_site_aniso_U_23
_atom_site_aniso_U_13
_atom_site_aniso_U_12
N1 0.0209(11) 0.0207(11) 0.0176(14) 0.0008(9) 0.0068(9) 0.0003(9)
C1 0.0248(14) 0.0181(13) 0.0172(17) -0.0021(11) 0.0008(11) 0.0034(10)
N2 0.0205(11) 0.0208(11) 0.0191(15) 0.0008(9) 0.0036(10) 0.0000(9)
C2 0.0249(14) 0.0219(14) 0.0172(17) 0.0011(11) 0.0037(12) 0.0045(11)
N3 0.0210(11) 0.0194(11) 0.0214(15) -0.0012(9) 0.0007(10) 0.0005(9)
C3 0.0253(14) 0.0215(14) 0.0226(18) 0.0027(12) 0.0058(12) -0.0016(11)
N4 0.0236(11) 0.0188(11) 0.0209(15) 0.0005(9) 0.0044(10) -0.0006(9)
C4 0.0203(13) 0.0160(12) 0.0159(16) 0.0027(10) 0.0009(11) 0.0011(10)
C5 0.0203(13) 0.0165(13) 0.0177(17) 0.0002(11) 0.0029(11) 0.0005(10)
C6 0.0225(13) 0.0191(13) 0.0188(17) 0.0001(11) 0.0063(12) -0.0010(10)
C7 0.0405(17) 0.0267(15) 0.0215(19) -0.0014(13) 0.0024(14) 0.0109(13)
C8 0.060(2) 0.0357(18) 0.019(2) 0.0028(14) 0.0031(15) 0.0183(15)
C9 0.0356(16) 0.0235(15) 0.035(2) 0.0137(13) 0.0143(15) 0.0109(12)
C10 0.0316(16) 0.0191(14) 0.042(2) -0.0023(13) 0.0072(14) 0.0018(12)
C11 0.0304(15) 0.0216(14) 0.027(2) -0.0060(12) -0.0012(13) 0.0002(11)
C12 0.0229(14) 0.0228(14) 0.0218(18) 0.0004(11) 0.0025(12) -0.0031(11)
C13 0.0235(13) 0.0139(12) 0.0179(17) -0.0015(11) 0.0020(11) 0.0011(10)
C14 0.0204(13) 0.0269(14) 0.0202(18) 0.0030(12) 0.0018(11) 0.0007(11)
C15 0.0216(14) 0.0247(14) 0.0238(19) -0.0011(12) 0.0082(12) 0.0001(11)
C16 0.0254(14) 0.0145(13) 0.0164(17) -0.0034(10) 0.0050(11) 0.0006(10)
C17 0.0256(14) 0.0204(13) 0.0155(17) -0.0003(11) 0.0054(11) 0.0010(10)
C18 0.0346(15) 0.0264(15) 0.0145(17) -0.0025(12) 0.0027(12) 0.0003(12)
C19 0.0310(16) 0.0327(16) 0.0235(19) 0.0051(12) 0.0111(13) 0.0019(12)
C20 0.0253(13) 0.0193(13) 0.0151(16) 0.0000(11) 0.0055(11) -0.0019(10)
C21 0.0251(14) 0.0226(14) 0.0184(17) 0.0010(11) 0.0012(11) -0.0032(11)
C22 0.0255(14) 0.0209(14) 0.0249(19) 0.0039(12) 0.0017(12) 0.0004(11)
C23 0.0261(14) 0.0181(13) 0.0196(18) 0.0028(11) 0.0053(12) 0.0004(11)
C24 0.0297(15) 0.0175(13) 0.0210(18) -0.0001(11) 0.0044(12) -0.0001(11)
C25 0.0351(16) 0.0213(14) 0.0196(19) 0.0037(11) 0.0002(13) -0.0031(12)
C26 0.0331(16) 0.0226(15) 0.027(2) 0.0023(12) 0.0045(13) -0.0031(11)
C27 0.0375(17) 0.0394(18) 0.026(2) 0.0069(14) 0.0058(14) -0.0066(14)
C28 0.052(2) 0.0338(18) 0.030(2) 0.0088(15) -0.0018(16) -0.0177(15)
C29 0.082(3) 0.0281(17) 0.031(2) 0.0027(15) 0.0053(19) -0.0206(17)
C30 0.070(2) 0.0280(17) 0.026(2) -0.0016(14) 0.0097(17) -0.0121(15)
C31 0.0339(16) 0.0232(15) 0.029(2) -0.0014(12) 0.0028(13) 0.0097(12)
C32 0.0290(14) 0.0145(13) 0.0181(17) -0.0009(11) 0.0073(12) 0.0006(10)
C33 0.0266(15) 0.0280(15) 0.0236(19) 0.0014(12) 0.0088(13) 0.0012(11)
C34 0.0238(14) 0.0245(14) 0.0259(19) -0.0009(12) 0.0045(12) 0.0020(11)
C35 0.0267(14) 0.0152(13) 0.0145(16) -0.0027(10) 0.0014(11) 0.0010(10)
C36 0.0245(14) 0.0191(13) 0.0183(17) -0.0004(11) 0.0030(11) 0.0020(10)
C37 0.0315(15) 0.0238(14) 0.0197(18) -0.0006(11) 0.0045(12) 0.0051(11)
C38 0.0300(15) 0.0237(14) 0.0231(19) -0.0035(12) -0.0011(12) -0.0004(11)

loop_
_atom_type_symbol
_atom_type_description
_atom_type_scat_dispersion_real
_atom_type_scat_dispersion_imag
_atom_type_scat_source
C C 0.0033 0.0016 'International Tables Vol C Tables 4.2.6.8 and 6.1.1.4'
H H 0.0000 0.0000 'International Tables Vol C Tables 4.2.6.8 and 6.1.1.4'
N N 0.0061 0.0033 'International Tables Vol C Tables 4.2.6.8 and 6.1.1.4'

loop_
_geom_angle_atom_site_label_1
_geom_angle_atom_site_label_2
_geom_angle_atom_site_label_3
_geom_angle
C4 N1 C1 110.5(2)
C2 C1 N1 106.8(2)
C2 C1 C36 131.2(2)
N1 C1 C36 122.0(2)
C13 N2 C16 110.2(2)
C1 C2 C3 107.7(2)
C23 N3 C20 110.4(2)
C4 C3 C2 108.7(2)
C32 N4 C35 111.3(2)
C3 C4 N1 106.4(2)
C3 C4 C5 130.3(2)
N1 C4 C5 123.3(2)
C13 C5 C4 110.7(2)
C13 C5 C12 110.6(2)
C4 C5 C12 106.65(19)
C13 C5 C6 108.98(19)
C4 C5 C6 111.6(2)
C12 C5 C6 108.3(2)
C7 C6 C11 118.3(3)
C7 C6 C5 124.3(2)
C11 C6 C5 117.4(3)
C6 C7 C8 121.1(3)
C9 C8 C7 120.0(3)
C10 C9 C8 119.5(3)
C9 C10 C11 120.1(3)
C10 C11 C6 121.0(3)
C14 C13 N2 106.7(2)
C14 C13 C5 129.4(3)
N2 C13 C5 123.7(2)
C13 C14 C15 108.1(3)
C16 C15 C14 108.4(2)
C15 C16 N2 106.6(3)
C15 C16 C17 131.0(2)
N2 C16 C17 122.4(2)
C16 C17 C20 109.8(2)
C16 C17 C18 110.5(2)
C20 C17 C18 109.0(2)
C16 C17 C19 109.1(2)
C20 C17 C19 109.7(2)
C18 C17 C19 108.8(2)
C21 C20 N3 107.1(2)
C21 C20 C17 132.4(3)
N3 C20 C17 120.5(2)
C20 C21 C22 107.5(3)
C23 C22 C21 107.9(2)
C22 C23 N3 107.1(2)
C22 C23 C24 131.9(2)
N3 C23 C24 120.8(2)
C32 C24 C23 109.0(2)
C32 C24 C25 108.4(2)
C23 C24 C25 110.3(2)
C32 C24 C31 111.4(2)
C23 C24 C31 108.0(2)
C25 C24 C31 109.7(2)
C26 C25 C30 118.6(3)
C26 C25 C24 123.0(2)
C30 C25 C24 118.4(3)
C25 C26 C27 121.0(3)
C28 C27 C26 119.2(3)
C29 C28 C27 120.5(3)
C28 C29 C30 119.9(3)
C29 C30 C25 120.9(3)
C33 C32 N4 105.9(3)
C33 C32 C24 130.5(2)
N4 C32 C24 123.2(2)
C32 C33 C34 108.6(2)
C35 C34 C33 107.8(3)
C34 C35 N4 106.4(3)
C34 C35 C36 132.6(3)
N4 C35 C36 121.0(2)
C35 C36 C1 110.6(2)
C35 C36 C38 109.5(2)
C1 C36 C38 109.4(2)
C35 C36 C37 110.3(2)
C1 C36 C37 109.0(2)
C38 C36 C37 107.9(2)

loop_
_geom_bond_atom_site_label_1
_geom_bond_atom_site_label_2
_geom_bond_distance
N1 C4 1.372(3)
N1 C1 1.381(3)
C1 C2 1.367(4)
C1 C36 1.513(4)
N2 C13 1.382(4)
N2 C16 1.383(3)
C2 C3 1.410(4)
N3 C23 1.371(3)
N3 C20 1.378(3)
C3 C4 1.366(4)
N4 C32 1.378(3)
N4 C35 1.378(4)
C4 C5 1.523(4)
C5 C13 1.508(4)
C5 C12 1.545(4)
C5 C6 1.546(4)
C6 C7 1.360(4)
C6 C11 1.403(4)
C7 C8 1.402(4)
C8 C9 1.381(4)
C9 C10 1.378(5)
C10 C11 1.382(4)
C13 C14 1.370(3)
C14 C15 1.411(4)
C15 C16 1.368(4)
C16 C17 1.510(4)
C17 C20 1.513(3)
C17 C18 1.537(4)
C17 C19 1.542(4)
C20 C21 1.370(4)
C21 C22 1.427(4)
C22 C23 1.368(4)
C23 C24 1.521(4)
C24 C32 1.505(4)
C24 C25 1.542(4)
C24 C31 1.547(4)
C25 C26 1.374(4)
C25 C30 1.396(4)
C26 C27 1.398(4)
C27 C28 1.383(4)
C28 C29 1.374(5)
C29 C30 1.379(4)
C32 C33 1.368(4)
C33 C34 1.421(4)
C34 C35 1.367(4)
C35 C36 1.502(4)
C36 C38 1.538(4)
C36 C37 1.542(3)

loop_
_geom_torsion_atom_site_label_1
_geom_torsion_atom_site_label_2
_geom_torsion_atom_site_label_3
_geom_torsion_atom_site_label_4
_geom_torsion
C4 N1 C1 C2 0.3(3)
C4 N1 C1 C36 178.6(2)
N1 C1 C2 C3 -0.3(3)
C36 C1 C2 C3 -178.5(3)
C1 C2 C3 C4 0.3(3)
C2 C3 C4 N1 -0.1(3)
C2 C3 C4 C5 -178.0(3)
C1 N1 C4 C3 -0.1(3)
C1 N1 C4 C5 178.0(2)
C3 C4 C5 C13 167.1(3)
N1 C4 C5 C13 -10.5(4)
C3 C4 C5 C12 46.7(4)
N1 C4 C5 C12 -130.9(3)
C3 C4 C5 C6 -71.4(4)
N1 C4 C5 C6 111.1(3)
C13 C5 C6 C7 121.2(3)
C4 C5 C6 C7 -1.3(3)
C12 C5 C6 C7 -118.4(3)
C13 C5 C6 C11 -61.2(3)
C4 C5 C6 C11 176.3(2)
C12 C5 C6 C11 59.2(3)
C11 C6 C7 C8 0.1(4)
C5 C6 C7 C8 177.6(3)
C6 C7 C8 C9 -1.7(5)
C7 C8 C9 C10 1.5(4)
C8 C9 C10 C11 0.3(4)
C9 C10 C11 C6 -2.0(4)
C7 C6 C11 C10 1.8(4)
C5 C6 C11 C10 -175.9(2)
C16 N2 C13 C14 -0.2(3)
C16 N2 C13 C5 175.7(2)
C4 C5 C13 C14 88.5(3)
C12 C5 C13 C14 -153.5(3)
C6 C5 C13 C14 -34.5(4)
C4 C5 C13 N2 -86.5(3)
C12 C5 C13 N2 31.5(3)
C6 C5 C13 N2 150.5(2)
N2 C13 C14 C15 0.8(3)
C5 C13 C14 C15 -174.9(2)
C13 C14 C15 C16 -1.1(3)
C14 C15 C16 N2 0.9(3)
C14 C15 C16 C17 -177.0(2)
C13 N2 C16 C15 -0.4(3)
C13 N2 C16 C17 177.7(2)
C15 C16 C17 C20 -128.4(3)
N2 C16 C17 C20 54.1(3)
C15 C16 C17 C18 111.4(3)
N2 C16 C17 C18 -66.1(3)
C15 C16 C17 C19 -8.1(4)
N2 C16 C17 C19 174.3(2)
C23 N3 C20 C21 0.5(3)
C23 N3 C20 C17 -178.2(2)
C16 C17 C20 C21 -128.2(3)
C18 C17 C20 C21 -7.1(4)
C19 C17 C20 C21 111.9(3)
C16 C17 C20 N3 50.2(3)
C18 C17 C20 N3 171.3(2)
C19 C17 C20 N3 -69.7(3)
N3 C20 C21 C22 -0.7(3)
C17 C20 C21 C22 177.8(3)
C20 C21 C22 C23 0.7(3)
C21 C22 C23 N3 -0.4(3)
C21 C22 C23 C24 174.8(3)
C20 N3 C23 C22 -0.1(3)
C20 N3 C23 C24 -175.9(2)
C22 C23 C24 C32 157.6(3)
N3 C23 C24 C32 -27.8(3)
C22 C23 C24 C25 -83.5(4)
N3 C23 C24 C25 91.1(3)
C22 C23 C24 C31 36.4(4)
N3 C23 C24 C31 -149.0(2)
C32 C24 C25 C26 109.4(3)
C23 C24 C25 C26 -9.9(4)
C31 C24 C25 C26 -128.7(3)
C32 C24 C25 C30 -68.9(3)
C23 C24 C25 C30 171.8(3)
C31 C24 C25 C30 53.0(4)
C30 C25 C26 C27 -0.6(5)
C24 C25 C26 C27 -178.9(3)
C25 C26 C27 C28 0.5(5)
C26 C27 C28 C29 -0.8(5)
C27 C28 C29 C30 1.1(6)
C28 C29 C30 C25 -1.1(6)
C26 C25 C30 C29 0.9(5)
C24 C25 C30 C29 179.3(3)
C35 N4 C32 C33 -0.4(3)
C35 N4 C32 C24 173.7(2)
C23 C24 C32 C33 86.8(3)
C25 C24 C32 C33 -33.3(4)
C31 C24 C32 C33 -154.1(3)
C23 C24 C32 N4 -85.7(3)
C25 C24 C32 N4 154.2(2)
C31 C24 C32 N4 33.4(3)
N4 C32 C33 C34 0.4(3)
C24 C32 C33 C34 -173.1(2)
C32 C33 C34 C35 -0.3(3)
C33 C34 C35 N4 0.0(3)
C33 C34 C35 C36 -178.6(3)
C32 N4 C35 C34 0.2(3)
C32 N4 C35 C36 179.0(2)
C34 C35 C36 C1 -114.1(3)
N4 C35 C36 C1 67.4(3)
C34 C35 C36 C38 6.6(4)
N4 C35 C36 C38 -171.9(2)
C34 C35 C36 C37 125.2(3)
N4 C35 C36 C37 -53.3(3)
C2 C1 C36 C35 -145.6(3)
N1 C1 C36 C35 36.4(3)
C2 C1 C36 C38 93.6(3)
N1 C1 C36 C38 -84.3(3)
C2 C1 C36 C37 -24.1(4)
N1 C1 C36 C37 157.9(3)
